data_1571810
loop_
_publ_author_name
'Nu&#xf1;ez Bahena, Erick'
'Hosseini, Kimia'
'Curto, Sheila Galv&#xe1;n'
'Schafer, Laurel L.'

_publ_section_title
;
 Understanding mechanism driven regioselectivity in zirconium-catalysed
 hydroaminoalkylation: homoallylic amines from conjugated dienes.
;
_journal_issue 27
_journal_name_full 'Chemical science'
_journal_page_first 10571
_journal_page_last 10576
_journal_paper_doi 10.1039/d4sc00636d
_journal_volume 15
_journal_year 2024
_chemical_formula_moiety 'C37 H57 N5 O2 Zr'
_chemical_formula_sum 'C37 H57 N5 O2 Zr'
_chemical_formula_weight 695.09
_space_group_crystal_system triclinic
_space_group_IT_number 2
_space_group_name_Hall '-P 1'
_space_group_name_H-M_alt 'P -1'
_atom_sites_solution_hydrogens geom
_atom_sites_solution_primary dual
_audit_creation_date 2021-10-01
_audit_creation_method
;
Olex2 1.3
(compiled 2020.11.12 svn.r5f609507 for OlexSys, GUI svn.r6272)
;
_audit_update_record
;
2024-05-25 deposited with the CCDC.	2024-05-29 downloaded from the CCDC.
;
_cell_angle_alpha 96.630(2)
_cell_angle_beta 103.052(2)
_cell_angle_gamma 109.933(2)
_cell_formula_units_Z 2
_cell_length_a 10.4694(7)
_cell_length_b 13.7275(10)
_cell_length_c 14.5277(11)
_cell_measurement_reflns_used 9931
_cell_measurement_temperature 100
_cell_measurement_theta_max 30.59
_cell_measurement_theta_min 2.40
_cell_volume 1869.4(2)
_computing_cell_refinement 'SAINT V8.40B (?, 2016)'
_computing_data_reduction 'SAINT V8.40B (?, 2016)'
_computing_molecular_graphics 'Olex2 1.3 (Dolomanov et al., 2009)'
_computing_publication_material 'Olex2 1.3 (Dolomanov et al., 2009)'
_computing_structure_refinement 'SHELXL 2018/3 (Sheldrick, 2015)'
_computing_structure_solution 'SHELXT  (Sheldrick, 2015)'
_diffrn_ambient_temperature 100
_diffrn_measured_fraction_theta_full 1.000
_diffrn_measured_fraction_theta_max 0.996
_diffrn_measurement_device_type 'Bruker APEX-II CCD'
_diffrn_measurement_method '\f and \w scans'
_diffrn_radiation_type MoK\a
_diffrn_radiation_wavelength 0.71073
_diffrn_reflns_av_R_equivalents 0.0570
_diffrn_reflns_av_unetI/netI 0.0530
_diffrn_reflns_Laue_measured_fraction_full 1.000
_diffrn_reflns_Laue_measured_fraction_max 0.996
_diffrn_reflns_limit_h_max 14
_diffrn_reflns_limit_h_min -14
_diffrn_reflns_limit_k_max 19
_diffrn_reflns_limit_k_min -19
_diffrn_reflns_limit_l_max 20
_diffrn_reflns_limit_l_min -20
_diffrn_reflns_number 53872
_diffrn_reflns_point_group_measured_fraction_full 1.000
_diffrn_reflns_point_group_measured_fraction_max 0.996
_diffrn_reflns_theta_full 25.242
_diffrn_reflns_theta_max 30.639
_diffrn_reflns_theta_min 1.614
_diffrn_source_current 30.0
_diffrn_source_power 1.35
_diffrn_source_voltage 45.0
_diffrn_standards_number 0
_exptl_absorpt_coefficient_mu 0.331
_exptl_absorpt_correction_T_max 0.7461
_exptl_absorpt_correction_T_min 0.6529
_exptl_absorpt_correction_type multi-scan
_exptl_absorpt_process_details
;
SADABS-2016/2 (Bruker,2016/2) was used for absorption correction.
wR2(int) was 0.0606 before and 0.0509 after correction.
The Ratio of minimum to maximum transmission is 0.8751.
The \l/2 correction factor is Not present.
;
_exptl_crystal_colour colourless
_exptl_crystal_colour_primary colourless
_exptl_crystal_density_diffrn 1.235
_exptl_crystal_description irregular
_exptl_crystal_F_000 740
_exptl_crystal_size_max 0.43
_exptl_crystal_size_mid 0.18
_exptl_crystal_size_min 0.15
_refine_diff_density_max 0.887
_refine_diff_density_min -0.843
_refine_diff_density_rms 0.074
_refine_ls_extinction_method none
_refine_ls_goodness_of_fit_ref 1.029
_refine_ls_hydrogen_treatment constr
_refine_ls_matrix_type full
_refine_ls_number_parameters 417
_refine_ls_number_reflns 11493
_refine_ls_number_restraints 0
_refine_ls_restrained_S_all 1.029
_refine_ls_R_factor_all 0.0520
_refine_ls_R_factor_gt 0.0371
_refine_ls_shift/su_max 0.001
_refine_ls_shift/su_mean 0.000
_refine_ls_structure_factor_coef Fsqd
_refine_ls_weighting_details 'w=1/[\s^2^(Fo^2^)+(0.0458P)^2^+0.1789P] where P=(Fo^2^+2Fc^2^)/3'
_refine_ls_weighting_scheme calc
_refine_ls_wR_factor_gt 0.0871
_refine_ls_wR_factor_ref 0.0915
_reflns_Friedel_coverage 0.000
_reflns_number_gt 9331
_reflns_number_total 11493
_reflns_threshold_expression 'I > 2\s(I)'
_cod_data_source_file d4sc00636d2.cif
_cod_data_source_block mo_ls933_0m
_cod_depositor_comments 'Adding full bibliography for 1571809--1571811.cif.'
_cod_database_code 1571810
_shelx_shelxl_version_number 2018/3
_shelx_space_group_comment
;
The symmetry employed for this shelxl refinement is uniquely defined
by the following loop, which should always be used as a source of
symmetry information in preference to the above space-group names.
They are only intended as comments.
;
_shelx_estimated_absorpt_t_max 0.952
_shelx_estimated_absorpt_t_min 0.871
_olex2_refinement_description
;
1. Fixed Uiso
 At 1.2 times of:
  All C(H) groups, All C(H,H) groups
 At 1.5 times of:
  All C(H,H,H) groups
2.a Ternary CH refined with riding coordinates:
 C26(H26), C3(H3), C32(H32), C29(H29), C1(H1), C35(H35)
2.b Secondary CH2 refined with riding coordinates:
 C21(H21A,H21B), C22(H22A,H22B), C5(H5A,H5B), C2(H2A,H2B)
2.c Aromatic/amide H refined with riding coordinates:
 C8(H8), C12(H12), C18(H18), C10(H10), C11(H11), C9(H9), C15(H15), C17(H17),
 C14(H14), C16(H16)
2.d Idealised Me refined as rotating group:
 C34(H34A,H34B,H34C), C30(H30A,H30B,H30C), C31(H31A,H31B,H31C), C28(H28A,H28B,
 H28C), C25(H25A,H25B,H25C), C33(H33A,H33B,H33C), C24(H24A,H24B,H24C), C27(H27A,
 H27B,H27C), C37(H37A,H37B,H37C), C6(H6A,H6B,H6C), C36(H36A,H36B,H36C)
;
_olex2_submission_special_instructions 'No special instructions were received'

loop_
_space_group_symop_operation_xyz
'x, y, z'
'-x, -y, -z'

loop_
_atom_site_label
_atom_site_type_symbol
_atom_site_fract_x
_atom_site_fract_y
_atom_site_fract_z
_atom_site_U_iso_or_equiv
_atom_site_adp_type
_atom_site_occupancy
_atom_site_site_symmetry_order
_atom_site_calc_flag
_atom_site_refinement_flags_posn
_atom_site_refinement_flags_adp
_atom_site_refinement_flags_occupancy
_atom_site_disorder_assembly
_atom_site_disorder_group
Zr1 Zr 0.37074(2) 0.31954(2) 0.76655(2) 0.01154(5) Uani 1 1 d . . . . .
O1 O 0.38043(12) 0.48555(9) 0.77607(9) 0.0163(2) Uani 1 1 d . . . . .
O2 O 0.42946(12) 0.17854(9) 0.76366(9) 0.0164(2) Uani 1 1 d . . . . .
N2 N 0.21533(14) 0.36994(10) 0.81883(10) 0.0128(3) Uani 1 1 d . . . . .
N3 N 0.24303(14) 0.17561(10) 0.80821(10) 0.0125(3) Uani 1 1 d . . . . .
N1 N 0.30139(14) 0.29126(11) 0.61251(11) 0.0148(3) Uani 1 1 d . . . . .
N5 N 0.28779(14) 0.01439(10) 0.77326(11) 0.0143(3) Uani 1 1 d . . . . .
N4 N 0.20256(14) 0.53959(10) 0.79134(11) 0.0144(3) Uani 1 1 d . . . . .
C19 C 0.26117(16) 0.46520(12) 0.79662(12) 0.0129(3) Uani 1 1 d . . . . .
C4 C 0.63696(17) 0.38095(13) 0.78351(15) 0.0198(4) Uani 1 1 d . . . . .
C21 C 0.09186(17) 0.31987(12) 0.85163(12) 0.0139(3) Uani 1 1 d . . . . .
H21A H 0.007042 0.287521 0.794952 0.017 Uiso 1 1 calc R U . . .
H21B H 0.077179 0.374697 0.893781 0.017 Uiso 1 1 calc R U . . .
C26 C 0.05423(17) 0.51838(12) 0.79133(13) 0.0163(3) Uani 1 1 d . . . . .
H26 H 0.006231 0.440127 0.784206 0.020 Uiso 1 1 calc R U . . .
C20 C 0.31598(16) 0.11950(12) 0.78273(12) 0.0122(3) Uani 1 1 d . . . . .
C34 C 0.08880(19) -0.14938(13) 0.67345(13) 0.0186(3) Uani 1 1 d . . . . .
H34A H 0.087086 -0.115157 0.617846 0.028 Uiso 1 1 calc R U . . .
H34B H -0.007612 -0.196917 0.668984 0.028 Uiso 1 1 calc R U . . .
H34C H 0.149419 -0.190276 0.673723 0.028 Uiso 1 1 calc R U . . .
C7 C 0.33168(18) 0.27763(14) 0.44619(14) 0.0195(3) Uani 1 1 d . . . . .
C30 C 0.42063(19) 0.70221(13) 0.86856(14) 0.0232(4) Uani 1 1 d . . . . .
H30A H 0.393340 0.702281 0.928801 0.035 Uiso 1 1 calc R U . . .
H30B H 0.469003 0.775397 0.863251 0.035 Uiso 1 1 calc R U . . .
H30C H 0.484488 0.664025 0.868694 0.035 Uiso 1 1 calc R U . . .
C23 C 0.10709(18) 0.23425(12) 0.90740(12) 0.0142(3) Uani 1 1 d . . . . .
C3 C 0.57509(17) 0.40710(13) 0.70097(14) 0.0173(3) Uani 1 1 d . . . . .
H3 H 0.599750 0.485245 0.708791 0.021 Uiso 1 1 calc R U . . .
C32 C 0.14686(17) -0.06542(12) 0.76605(12) 0.0138(3) Uani 1 1 d . . . . .
H32 H 0.080503 -0.027302 0.764277 0.017 Uiso 1 1 calc R U . . .
C31 C 0.32239(19) 0.65112(13) 0.68626(14) 0.0207(4) Uani 1 1 d . . . . .
H31A H 0.390148 0.617103 0.682788 0.031 Uiso 1 1 calc R U . . .
H31B H 0.363605 0.725018 0.680432 0.031 Uiso 1 1 calc R U . . .
H31C H 0.235110 0.613420 0.633457 0.031 Uiso 1 1 calc R U . . .
C22 C 0.11932(16) 0.14244(11) 0.84360(12) 0.0121(3) Uani 1 1 d . . . . .
H22A H 0.123755 0.087452 0.881318 0.014 Uiso 1 1 calc R U . . .
H22B H 0.033257 0.110211 0.787809 0.014 Uiso 1 1 calc R U . . .
C13 C 0.15722(18) 0.27828(14) 0.58407(13) 0.0172(3) Uani 1 1 d . . . . .
C28 C -0.02769(19) 0.54946(14) 0.70650(15) 0.0224(4) Uani 1 1 d . . . . .
H28A H 0.007884 0.626862 0.715780 0.034 Uiso 1 1 calc R U . . .
H28B H -0.128606 0.522116 0.702949 0.034 Uiso 1 1 calc R U . . .
H28C H -0.014930 0.519341 0.646304 0.034 Uiso 1 1 calc R U . . .
C29 C 0.28857(17) 0.64770(12) 0.78297(13) 0.0168(3) Uani 1 1 d . . . . .
H29 H 0.228336 0.690344 0.785770 0.020 Uiso 1 1 calc R U . . .
C8 C 0.2947(2) 0.16765(15) 0.42611(15) 0.0242(4) Uani 1 1 d . . . . .
H8 H 0.299363 0.131056 0.477651 0.029 Uiso 1 1 calc R U . . .
C25 C 0.2337(2) 0.28169(14) 0.99757(13) 0.0227(4) Uani 1 1 d . . . . .
H25A H 0.320619 0.312780 0.978645 0.034 Uiso 1 1 calc R U . . .
H25B H 0.240919 0.225928 1.032477 0.034 Uiso 1 1 calc R U . . .
H25C H 0.221034 0.336825 1.039497 0.034 Uiso 1 1 calc R U . . .
C12 C 0.3212(2) 0.32846(15) 0.36968(14) 0.0235(4) Uani 1 1 d . . . . .
H12 H 0.343786 0.402754 0.382241 0.028 Uiso 1 1 calc R U . . .
C33 C 0.1507(2) -0.11385(13) 0.85565(13) 0.0216(4) Uani 1 1 d . . . . .
H33A H 0.219632 -0.148047 0.862155 0.032 Uiso 1 1 calc R U . . .
H33B H 0.056594 -0.166624 0.849209 0.032 Uiso 1 1 calc R U . . .
H33C H 0.178366 -0.057959 0.913095 0.032 Uiso 1 1 calc R U . . .
C18 C 0.1094(2) 0.35162(15) 0.54189(14) 0.0226(4) Uani 1 1 d . . . . .
H18 H 0.174314 0.409143 0.524796 0.027 Uiso 1 1 calc R U . . .
C1 C 0.38661(18) 0.34022(13) 0.54978(13) 0.0176(3) Uani 1 1 d . . . . .
H1 H 0.384308 0.412368 0.549082 0.021 Uiso 1 1 calc R U . . .
C24 C -0.0302(2) 0.18691(13) 0.93562(15) 0.0225(4) Uani 1 1 d . . . . .
H24A H -0.042567 0.242504 0.977182 0.034 Uiso 1 1 calc R U . . .
H24B H -0.025048 0.130774 0.970543 0.034 Uiso 1 1 calc R U . . .
H24C H -0.110709 0.157169 0.877175 0.034 Uiso 1 1 calc R U . . .
C10 C 0.2429(2) 0.16457(17) 0.25486(15) 0.0284(4) Uani 1 1 d . . . . .
H10 H 0.213473 0.126445 0.189964 0.034 Uiso 1 1 calc R U . . .
C35 C 0.39903(19) -0.02671(13) 0.76280(15) 0.0215(4) Uani 1 1 d . . . . .
H35 H 0.358329 -0.103911 0.763292 0.026 Uiso 1 1 calc R U . . .
C11 C 0.2782(2) 0.27277(17) 0.27465(15) 0.0288(4) Uani 1 1 d . . . . .
H11 H 0.273015 0.309360 0.223126 0.035 Uiso 1 1 calc R U . . .
C9 C 0.2511(2) 0.11180(16) 0.33109(16) 0.0284(4) Uani 1 1 d . . . . .
H9 H 0.226700 0.037301 0.318065 0.034 Uiso 1 1 calc R U . . .
C5 C 0.60766(18) 0.41075(14) 0.87206(14) 0.0211(4) Uani 1 1 d . . . . .
H5A H 0.635644 0.487841 0.895085 0.025 Uiso 1 1 calc R U . . .
H5B H 0.635538 0.375681 0.924622 0.025 Uiso 1 1 calc R U . . .
C27 C 0.0464(2) 0.57112(14) 0.88728(15) 0.0243(4) Uani 1 1 d . . . . .
H27A H 0.092709 0.545390 0.940116 0.036 Uiso 1 1 calc R U . . .
H27B H -0.053090 0.553658 0.885741 0.036 Uiso 1 1 calc R U . . .
H27C H 0.094474 0.648143 0.897554 0.036 Uiso 1 1 calc R U . . .
C2 C 0.54084(18) 0.35347(13) 0.59738(14) 0.0199(4) Uani 1 1 d . . . . .
H2A H 0.549406 0.283574 0.593300 0.024 Uiso 1 1 calc R U . . .
H2B H 0.605952 0.397420 0.564994 0.024 Uiso 1 1 calc R U . . .
C37 C 0.4324(2) -0.02066(15) 0.66587(17) 0.0312(5) Uani 1 1 d . . . . .
H37A H 0.343866 -0.050913 0.613232 0.047 Uiso 1 1 calc R U . . .
H37B H 0.492219 -0.060734 0.658090 0.047 Uiso 1 1 calc R U . . .
H37C H 0.482455 0.053556 0.664221 0.047 Uiso 1 1 calc R U . . .
C15 C -0.0851(2) 0.18316(19) 0.58582(14) 0.0313(5) Uani 1 1 d . . . . .
H15 H -0.151898 0.125109 0.600958 0.038 Uiso 1 1 calc R U . . .
C6 C 0.71142(19) 0.30436(15) 0.77922(18) 0.0307(5) Uani 1 1 d . . . . .
H6A H 0.705001 0.267529 0.832920 0.046 Uiso 1 1 calc R U . . .
H6B H 0.811268 0.343423 0.784158 0.046 Uiso 1 1 calc R U . . .
H6C H 0.666303 0.252459 0.717795 0.046 Uiso 1 1 calc R U . . .
C17 C -0.0306(2) 0.34107(17) 0.52499(15) 0.0294(4) Uani 1 1 d . . . . .
H17 H -0.060106 0.391942 0.497154 0.035 Uiso 1 1 calc R U . . .
C14 C 0.05591(19) 0.19122(16) 0.60252(14) 0.0241(4) Uani 1 1 d . . . . .
H14 H 0.082757 0.137398 0.626448 0.029 Uiso 1 1 calc R U . . .
C36 C 0.5309(2) 0.02155(15) 0.84909(18) 0.0318(5) Uani 1 1 d . . . . .
H36A H 0.578271 0.097019 0.850418 0.048 Uiso 1 1 calc R U . . .
H36B H 0.595668 -0.014761 0.843517 0.048 Uiso 1 1 calc R U . . .
H36C H 0.503676 0.013433 0.908869 0.048 Uiso 1 1 calc R U . . .
C16 C -0.1282(2) 0.25780(19) 0.54795(15) 0.0327(5) Uani 1 1 d . . . . .
H16 H -0.223518 0.252195 0.537728 0.039 Uiso 1 1 calc R U . . .

loop_
_atom_site_aniso_label
_atom_site_aniso_U_11
_atom_site_aniso_U_22
_atom_site_aniso_U_33
_atom_site_aniso_U_23
_atom_site_aniso_U_13
_atom_site_aniso_U_12
Zr1 0.00980(7) 0.00687(7) 0.01825(9) 0.00512(5) 0.00474(6) 0.00225(5)
O1 0.0139(5) 0.0100(5) 0.0277(7) 0.0075(5) 0.0096(5) 0.0044(4)
O2 0.0123(5) 0.0102(5) 0.0293(7) 0.0084(5) 0.0089(5) 0.0043(4)
N2 0.0121(6) 0.0076(5) 0.0190(7) 0.0051(5) 0.0053(5) 0.0027(5)
N3 0.0135(6) 0.0076(5) 0.0177(7) 0.0044(5) 0.0067(5) 0.0035(5)
N1 0.0124(6) 0.0148(6) 0.0183(7) 0.0061(6) 0.0069(5) 0.0038(5)
N5 0.0143(6) 0.0079(6) 0.0224(8) 0.0047(5) 0.0079(6) 0.0040(5)
N4 0.0132(6) 0.0066(5) 0.0245(8) 0.0053(5) 0.0076(6) 0.0031(5)
C19 0.0128(7) 0.0084(6) 0.0158(8) 0.0023(6) 0.0029(6) 0.0028(5)
C4 0.0082(7) 0.0121(7) 0.0368(11) 0.0087(7) 0.0050(7) 0.0007(6)
C21 0.0150(7) 0.0088(6) 0.0190(8) 0.0041(6) 0.0076(6) 0.0038(6)
C26 0.0134(7) 0.0101(7) 0.0277(10) 0.0068(7) 0.0089(7) 0.0046(6)
C20 0.0129(7) 0.0085(6) 0.0149(8) 0.0046(6) 0.0040(6) 0.0032(5)
C34 0.0212(8) 0.0123(7) 0.0199(9) 0.0011(7) 0.0080(7) 0.0027(6)
C7 0.0171(8) 0.0204(8) 0.0229(9) 0.0052(7) 0.0103(7) 0.0061(7)
C30 0.0230(9) 0.0124(7) 0.0281(10) 0.0036(7) 0.0044(8) 0.0012(7)
C23 0.0194(8) 0.0091(6) 0.0152(8) 0.0040(6) 0.0085(6) 0.0041(6)
C3 0.0125(7) 0.0115(7) 0.0286(10) 0.0067(7) 0.0094(7) 0.0021(6)
C32 0.0159(7) 0.0069(6) 0.0188(8) 0.0028(6) 0.0087(6) 0.0020(5)
C31 0.0203(8) 0.0144(7) 0.0278(10) 0.0105(7) 0.0074(7) 0.0047(6)
C22 0.0138(7) 0.0070(6) 0.0154(8) 0.0033(6) 0.0073(6) 0.0016(5)
C13 0.0153(8) 0.0212(8) 0.0132(8) 0.0009(7) 0.0039(6) 0.0055(6)
C28 0.0167(8) 0.0171(8) 0.0339(11) 0.0097(8) 0.0060(8) 0.0062(6)
C29 0.0154(7) 0.0070(6) 0.0283(10) 0.0063(6) 0.0074(7) 0.0031(6)
C8 0.0267(10) 0.0219(9) 0.0259(10) 0.0057(8) 0.0085(8) 0.0103(7)
C25 0.0334(10) 0.0154(8) 0.0151(9) 0.0017(7) 0.0040(8) 0.0064(7)
C12 0.0237(9) 0.0222(9) 0.0263(10) 0.0085(8) 0.0133(8) 0.0059(7)
C33 0.0321(10) 0.0127(7) 0.0204(9) 0.0056(7) 0.0114(8) 0.0056(7)
C18 0.0228(9) 0.0223(9) 0.0210(9) 0.0001(7) 0.0033(7) 0.0098(7)
C1 0.0189(8) 0.0142(7) 0.0219(9) 0.0073(7) 0.0105(7) 0.0047(6)
C24 0.0325(10) 0.0137(7) 0.0307(11) 0.0084(7) 0.0230(9) 0.0099(7)
C10 0.0227(9) 0.0382(11) 0.0225(10) -0.0028(9) 0.0089(8) 0.0108(8)
C35 0.0183(8) 0.0103(7) 0.0409(12) 0.0072(7) 0.0126(8) 0.0082(6)
C11 0.0267(10) 0.0370(11) 0.0233(10) 0.0104(9) 0.0121(8) 0.0084(8)
C9 0.0271(10) 0.0242(9) 0.0337(12) -0.0011(8) 0.0086(9) 0.0120(8)
C5 0.0167(8) 0.0150(7) 0.0267(10) 0.0082(7) 0.0011(7) 0.0019(6)
C27 0.0267(9) 0.0175(8) 0.0350(11) 0.0076(8) 0.0169(9) 0.0104(7)
C2 0.0148(8) 0.0164(8) 0.0285(10) 0.0056(7) 0.0111(7) 0.0024(6)
C37 0.0298(10) 0.0211(9) 0.0489(14) 0.0037(9) 0.0236(10) 0.0104(8)
C15 0.0161(9) 0.0515(13) 0.0174(10) 0.0075(9) 0.0063(7) 0.0008(8)
C6 0.0151(8) 0.0204(9) 0.0610(15) 0.0168(9) 0.0131(9) 0.0081(7)
C17 0.0291(10) 0.0379(11) 0.0209(10) -0.0032(9) -0.0009(8) 0.0205(9)
C14 0.0170(8) 0.0334(10) 0.0161(9) 0.0075(8) 0.0035(7) 0.0027(7)
C36 0.0198(9) 0.0200(9) 0.0561(15) 0.0152(9) 0.0050(9) 0.0094(7)
C16 0.0190(9) 0.0587(14) 0.0189(10) -0.0025(10) 0.0032(8) 0.0178(9)

loop_
_atom_type_symbol
_atom_type_description
_atom_type_scat_dispersion_real
_atom_type_scat_dispersion_imag
_atom_type_scat_source
C C 0.0033 0.0016 'International Tables Vol C Tables 4.2.6.8 and 6.1.1.4'
H H 0.0000 0.0000 'International Tables Vol C Tables 4.2.6.8 and 6.1.1.4'
N N 0.0061 0.0033 'International Tables Vol C Tables 4.2.6.8 and 6.1.1.4'
O O 0.0106 0.0060 'International Tables Vol C Tables 4.2.6.8 and 6.1.1.4'
Zr Zr -2.9673 0.5597 'International Tables Vol C Tables 4.2.6.8 and 6.1.1.4'

loop_
_geom_angle_atom_site_label_1
_geom_angle_atom_site_label_2
_geom_angle_atom_site_label_3
_geom_angle
_geom_angle_site_symmetry_1
_geom_angle_site_symmetry_3
_geom_angle_publ_flag
O1 Zr1 C19 28.99(4) . . ?
O1 Zr1 C4 91.28(5) . . ?
O1 Zr1 C20 165.66(5) . . ?
O1 Zr1 C3 76.58(5) . . ?
O1 Zr1 C5 81.32(5) . . ?
O2 Zr1 O1 163.00(4) . . ?
O2 Zr1 C19 165.84(5) . . ?
O2 Zr1 C4 71.73(5) . . ?
O2 Zr1 C20 29.19(4) . . ?
O2 Zr1 C3 88.63(5) . . ?
O2 Zr1 C5 83.87(5) . . ?
N2 Zr1 O1 58.57(4) . . ?
N2 Zr1 O2 135.99(4) . . ?
N2 Zr1 C19 30.02(5) . . ?
N2 Zr1 C4 141.31(5) . . ?
N2 Zr1 C20 107.50(5) . . ?
N2 Zr1 C3 135.09(5) . . ?
N2 Zr1 C5 111.92(6) . . ?
N3 Zr1 O1 135.87(5) . . ?
N3 Zr1 O2 58.91(4) . . ?
N3 Zr1 N2 77.47(5) . . ?
N3 Zr1 C19 107.43(5) . . ?
N3 Zr1 C4 125.43(5) . . ?
N3 Zr1 C20 30.03(5) . . ?
N3 Zr1 C3 147.44(5) . . ?
N3 Zr1 C5 114.81(6) . . ?
N1 Zr1 O1 90.25(5) . . ?
N1 Zr1 O2 92.38(5) . . ?
N1 Zr1 N2 106.15(5) . . ?
N1 Zr1 N3 106.50(5) . . ?
N1 Zr1 C19 95.54(5) . . ?
N1 Zr1 C4 96.78(6) . . ?
N1 Zr1 C20 97.59(5) . . ?
N1 Zr1 C3 69.50(6) . . ?
N1 Zr1 C5 128.26(6) . . ?
C4 Zr1 C19 118.74(5) . . ?
C4 Zr1 C20 99.64(5) . . ?
C20 Zr1 C19 137.43(5) . . ?
C3 Zr1 C19 105.13(5) . . ?
C3 Zr1 C4 31.37(6) . . ?
C3 Zr1 C20 117.41(5) . . ?
C5 Zr1 C19 100.23(6) . . ?
C5 Zr1 C4 33.35(6) . . ?
C5 Zr1 C20 102.78(5) . . ?
C5 Zr1 C3 58.85(6) . . ?
C19 O1 Zr1 94.28(9) . . ?
C20 O2 Zr1 94.38(9) . . ?
C19 N2 Zr1 93.90(10) . . ?
C19 N2 C21 129.16(14) . . ?
C21 N2 Zr1 136.33(10) . . ?
C20 N3 Zr1 93.76(9) . . ?
C20 N3 C22 129.19(13) . . ?
C22 N3 Zr1 136.93(10) . . ?
C13 N1 Zr1 108.36(10) . . ?
C13 N1 C1 115.68(14) . . ?
C1 N1 Zr1 125.93(11) . . ?
C20 N5 C32 123.54(13) . . ?
C20 N5 C35 119.79(13) . . ?
C32 N5 C35 116.54(12) . . ?
C19 N4 C26 123.35(13) . . ?
C19 N4 C29 119.51(13) . . ?
C26 N4 C29 117.12(12) . . ?
O1 C19 Zr1 56.73(7) . . ?
O1 C19 N2 111.63(13) . . ?
O1 C19 N4 117.62(13) . . ?
N2 C19 Zr1 56.08(8) . . ?
N2 C19 N4 130.74(15) . . ?
N4 C19 Zr1 167.56(12) . . ?
C3 C4 Zr1 72.60(9) . . ?
C3 C4 C5 119.12(16) . . ?
C3 C4 C6 121.17(18) . . ?
C5 C4 Zr1 67.25(9) . . ?
C5 C4 C6 118.67(17) . . ?
C6 C4 Zr1 122.43(11) . . ?
N2 C21 H21A 109.1 . . ?
N2 C21 H21B 109.1 . . ?
N2 C21 C23 112.54(13) . . ?
H21A C21 H21B 107.8 . . ?
C23 C21 H21A 109.1 . . ?
C23 C21 H21B 109.1 . . ?
N4 C26 H26 107.1 . . ?
N4 C26 C28 112.80(14) . . ?
N4 C26 C27 111.48(14) . . ?
C28 C26 H26 107.1 . . ?
C28 C26 C27 110.95(14) . . ?
C27 C26 H26 107.1 . . ?
O2 C20 Zr1 56.43(7) . . ?
O2 C20 N3 111.82(13) . . ?
O2 C20 N5 118.17(14) . . ?
N3 C20 Zr1 56.21(8) . . ?
N3 C20 N5 130.00(14) . . ?
N5 C20 Zr1 169.19(12) . . ?
H34A C34 H34B 109.5 . . ?
H34A C34 H34C 109.5 . . ?
H34B C34 H34C 109.5 . . ?
C32 C34 H34A 109.5 . . ?
C32 C34 H34B 109.5 . . ?
C32 C34 H34C 109.5 . . ?
C8 C7 C1 120.77(16) . . ?
C12 C7 C8 118.56(18) . . ?
C12 C7 C1 120.65(16) . . ?
H30A C30 H30B 109.5 . . ?
H30A C30 H30C 109.5 . . ?
H30B C30 H30C 109.5 . . ?
C29 C30 H30A 109.5 . . ?
C29 C30 H30B 109.5 . . ?
C29 C30 H30C 109.5 . . ?
C21 C23 C22 111.74(13) . . ?
C25 C23 C21 110.79(13) . . ?
C25 C23 C22 110.58(14) . . ?
C25 C23 C24 110.26(15) . . ?
C24 C23 C21 107.10(14) . . ?
C24 C23 C22 106.21(13) . . ?
Zr1 C3 H3 112.1 . . ?
C4 C3 Zr1 76.03(10) . . ?
C4 C3 H3 112.1 . . ?
C4 C3 C2 128.87(16) . . ?
C2 C3 Zr1 109.16(10) . . ?
C2 C3 H3 112.1 . . ?
N5 C32 C34 112.16(13) . . ?
N5 C32 H32 107.1 . . ?
N5 C32 C33 110.86(14) . . ?
C34 C32 H32 107.1 . . ?
C34 C32 C33 112.06(13) . . ?
C33 C32 H32 107.1 . . ?
H31A C31 H31B 109.5 . . ?
H31A C31 H31C 109.5 . . ?
H31B C31 H31C 109.5 . . ?
C29 C31 H31A 109.5 . . ?
C29 C31 H31B 109.5 . . ?
C29 C31 H31C 109.5 . . ?
N3 C22 C23 112.87(12) . . ?
N3 C22 H22A 109.0 . . ?
N3 C22 H22B 109.0 . . ?
C23 C22 H22A 109.0 . . ?
C23 C22 H22B 109.0 . . ?
H22A C22 H22B 107.8 . . ?
C18 C13 N1 123.38(16) . . ?
C14 C13 N1 119.15(16) . . ?
C14 C13 C18 117.39(16) . . ?
C26 C28 H28A 109.5 . . ?
C26 C28 H28B 109.5 . . ?
C26 C28 H28C 109.5 . . ?
H28A C28 H28B 109.5 . . ?
H28A C28 H28C 109.5 . . ?
H28B C28 H28C 109.5 . . ?
N4 C29 C30 112.26(14) . . ?
N4 C29 C31 113.45(14) . . ?
N4 C29 H29 106.1 . . ?
C30 C29 C31 112.27(15) . . ?
C30 C29 H29 106.1 . . ?
C31 C29 H29 106.1 . . ?
C7 C8 H8 119.8 . . ?
C9 C8 C7 120.31(18) . . ?
C9 C8 H8 119.8 . . ?
C23 C25 H25A 109.5 . . ?
C23 C25 H25B 109.5 . . ?
C23 C25 H25C 109.5 . . ?
H25A C25 H25B 109.5 . . ?
H25A C25 H25C 109.5 . . ?
H25B C25 H25C 109.5 . . ?
C7 C12 H12 119.4 . . ?
C7 C12 C11 121.17(18) . . ?
C11 C12 H12 119.4 . . ?
C32 C33 H33A 109.5 . . ?
C32 C33 H33B 109.5 . . ?
C32 C33 H33C 109.5 . . ?
H33A C33 H33B 109.5 . . ?
H33A C33 H33C 109.5 . . ?
H33B C33 H33C 109.5 . . ?
C13 C18 H18 119.5 . . ?
C17 C18 C13 120.99(18) . . ?
C17 C18 H18 119.5 . . ?
N1 C1 C7 113.26(14) . . ?
N1 C1 H1 108.1 . . ?
N1 C1 C2 106.99(14) . . ?
C7 C1 H1 108.1 . . ?
C7 C1 C2 111.98(14) . . ?
C2 C1 H1 108.1 . . ?
C23 C24 H24A 109.5 . . ?
C23 C24 H24B 109.5 . . ?
C23 C24 H24C 109.5 . . ?
H24A C24 H24B 109.5 . . ?
H24A C24 H24C 109.5 . . ?
H24B C24 H24C 109.5 . . ?
C11 C10 H10 120.3 . . ?
C11 C10 C9 119.31(19) . . ?
C9 C10 H10 120.3 . . ?
N5 C35 H35 105.8 . . ?
N5 C35 C37 113.33(15) . . ?
N5 C35 C36 112.27(16) . . ?
C37 C35 H35 105.8 . . ?
C36 C35 H35 105.8 . . ?
C36 C35 C37 112.99(17) . . ?
C12 C11 H11 119.9 . . ?
C10 C11 C12 120.28(19) . . ?
C10 C11 H11 119.9 . . ?
C8 C9 C10 120.35(18) . . ?
C8 C9 H9 119.8 . . ?
C10 C9 H9 119.8 . . ?
Zr1 C5 H5A 115.4 . . ?
Zr1 C5 H5B 115.4 . . ?
C4 C5 Zr1 79.39(10) . . ?
C4 C5 H5A 115.4 . . ?
C4 C5 H5B 115.4 . . ?
H5A C5 H5B 112.4 . . ?
C26 C27 H27A 109.5 . . ?
C26 C27 H27B 109.5 . . ?
C26 C27 H27C 109.5 . . ?
H27A C27 H27B 109.5 . . ?
H27A C27 H27C 109.5 . . ?
H27B C27 H27C 109.5 . . ?
C3 C2 C1 105.79(14) . . ?
C3 C2 H2A 110.6 . . ?
C3 C2 H2B 110.6 . . ?
C1 C2 H2A 110.6 . . ?
C1 C2 H2B 110.6 . . ?
H2A C2 H2B 108.7 . . ?
C35 C37 H37A 109.5 . . ?
C35 C37 H37B 109.5 . . ?
C35 C37 H37C 109.5 . . ?
H37A C37 H37B 109.5 . . ?
H37A C37 H37C 109.5 . . ?
H37B C37 H37C 109.5 . . ?
C14 C15 H15 119.4 . . ?
C16 C15 H15 119.4 . . ?
C16 C15 C14 121.15(19) . . ?
C4 C6 H6A 109.5 . . ?
C4 C6 H6B 109.5 . . ?
C4 C6 H6C 109.5 . . ?
H6A C6 H6B 109.5 . . ?
H6A C6 H6C 109.5 . . ?
H6B C6 H6C 109.5 . . ?
C18 C17 H17 119.5 . . ?
C16 C17 C18 121.1(2) . . ?
C16 C17 H17 119.5 . . ?
C13 C14 C15 120.31(19) . . ?
C13 C14 H14 119.8 . . ?
C15 C14 H14 119.8 . . ?
C35 C36 H36A 109.5 . . ?
C35 C36 H36B 109.5 . . ?
C35 C36 H36C 109.5 . . ?
H36A C36 H36B 109.5 . . ?
H36A C36 H36C 109.5 . . ?
H36B C36 H36C 109.5 . . ?
C15 C16 C17 118.93(18) . . ?
C15 C16 H16 120.5 . . ?
C17 C16 H16 120.5 . . ?

loop_
_geom_bond_atom_site_label_1
_geom_bond_atom_site_label_2
_geom_bond_distance
_geom_bond_site_symmetry_2
_geom_bond_publ_flag
Zr1 O1 2.2330(11) . ?
Zr1 O2 2.2205(11) . ?
Zr1 N2 2.2153(14) . ?
Zr1 N3 2.2132(13) . ?
Zr1 N1 2.1353(15) . ?
Zr1 C19 2.6634(16) . ?
Zr1 C4 2.5650(16) . ?
Zr1 C20 2.6572(15) . ?
Zr1 C3 2.5222(16) . ?
Zr1 C5 2.4066(18) . ?
O1 C19 1.2946(19) . ?
O2 C20 1.2996(18) . ?
N2 C19 1.3356(19) . ?
N2 C21 1.455(2) . ?
N3 C20 1.333(2) . ?
N3 C22 1.4498(19) . ?
N1 C13 1.414(2) . ?
N1 C1 1.476(2) . ?
N5 C20 1.3540(19) . ?
N5 C32 1.480(2) . ?
N5 C35 1.485(2) . ?
N4 C19 1.3598(19) . ?
N4 C26 1.479(2) . ?
N4 C29 1.4860(19) . ?
C4 C3 1.376(3) . ?
C4 C5 1.435(3) . ?
C4 C6 1.511(2) . ?
C21 H21A 0.9900 . ?
C21 H21B 0.9900 . ?
C21 C23 1.534(2) . ?
C26 H26 1.0000 . ?
C26 C28 1.526(2) . ?
C26 C27 1.528(3) . ?
C34 H34A 0.9800 . ?
C34 H34B 0.9800 . ?
C34 H34C 0.9800 . ?
C34 C32 1.517(2) . ?
C7 C8 1.401(2) . ?
C7 C12 1.382(3) . ?
C7 C1 1.519(3) . ?
C30 H30A 0.9800 . ?
C30 H30B 0.9800 . ?
C30 H30C 0.9800 . ?
C30 C29 1.523(3) . ?
C23 C22 1.536(2) . ?
C23 C25 1.526(3) . ?
C23 C24 1.532(2) . ?
C3 H3 1.0000 . ?
C3 C2 1.502(3) . ?
C32 H32 1.0000 . ?
C32 C33 1.527(2) . ?
C31 H31A 0.9800 . ?
C31 H31B 0.9800 . ?
C31 H31C 0.9800 . ?
C31 C29 1.526(3) . ?
C22 H22A 0.9900 . ?
C22 H22B 0.9900 . ?
C13 C18 1.410(3) . ?
C13 C14 1.401(2) . ?
C28 H28A 0.9800 . ?
C28 H28B 0.9800 . ?
C28 H28C 0.9800 . ?
C29 H29 1.0000 . ?
C8 H8 0.9500 . ?
C8 C9 1.391(3) . ?
C25 H25A 0.9800 . ?
C25 H25B 0.9800 . ?
C25 H25C 0.9800 . ?
C12 H12 0.9500 . ?
C12 C11 1.391(3) . ?
C33 H33A 0.9800 . ?
C33 H33B 0.9800 . ?
C33 H33C 0.9800 . ?
C18 H18 0.9500 . ?
C18 C17 1.384(3) . ?
C1 H1 1.0000 . ?
C1 C2 1.544(2) . ?
C24 H24A 0.9800 . ?
C24 H24B 0.9800 . ?
C24 H24C 0.9800 . ?
C10 H10 0.9500 . ?
C10 C11 1.380(3) . ?
C10 C9 1.394(3) . ?
C35 H35 1.0000 . ?
C35 C37 1.530(3) . ?
C35 C36 1.523(3) . ?
C11 H11 0.9500 . ?
C9 H9 0.9500 . ?
C5 H5A 0.9900 . ?
C5 H5B 0.9900 . ?
C27 H27A 0.9800 . ?
C27 H27B 0.9800 . ?
C27 H27C 0.9800 . ?
C2 H2A 0.9900 . ?
C2 H2B 0.9900 . ?
C37 H37A 0.9800 . ?
C37 H37B 0.9800 . ?
C37 H37C 0.9800 . ?
C15 H15 0.9500 . ?
C15 C14 1.404(3) . ?
C15 C16 1.374(3) . ?
C6 H6A 0.9800 . ?
C6 H6B 0.9800 . ?
C6 H6C 0.9800 . ?
C17 H17 0.9500 . ?
C17 C16 1.381(3) . ?
C14 H14 0.9500 . ?
C36 H36A 0.9800 . ?
C36 H36B 0.9800 . ?
C36 H36C 0.9800 . ?
C16 H16 0.9500 . ?

loop_
_geom_torsion_atom_site_label_1
_geom_torsion_atom_site_label_2
_geom_torsion_atom_site_label_3
_geom_torsion_atom_site_label_4
_geom_torsion
_geom_torsion_site_symmetry_1
_geom_torsion_site_symmetry_2
_geom_torsion_site_symmetry_3
_geom_torsion_site_symmetry_4
_geom_torsion_publ_flag
Zr1 O1 C19 N2 11.97(14) . . . . ?
Zr1 O1 C19 N4 -167.12(13) . . . . ?
Zr1 O2 C20 N3 -10.04(14) . . . . ?
Zr1 O2 C20 N5 169.08(13) . . . . ?
Zr1 N2 C19 O1 -12.06(14) . . . . ?
Zr1 N2 C19 N4 166.88(17) . . . . ?
Zr1 N2 C21 C23 34.8(2) . . . . ?
Zr1 N3 C20 O2 10.06(14) . . . . ?
Zr1 N3 C20 N5 -168.92(17) . . . . ?
Zr1 N3 C22 C23 -32.0(2) . . . . ?
Zr1 N1 C13 C18 111.77(16) . . . . ?
Zr1 N1 C13 C14 -64.96(18) . . . . ?
Zr1 N1 C1 C7 158.94(11) . . . . ?
Zr1 N1 C1 C2 35.07(18) . . . . ?
Zr1 C4 C3 C2 -103.52(17) . . . . ?
Zr1 C3 C2 C1 44.97(14) . . . . ?
N2 C21 C23 C22 -62.94(18) . . . . ?
N2 C21 C23 C25 60.85(18) . . . . ?
N2 C21 C23 C24 -178.86(14) . . . . ?
N1 C13 C18 C17 -172.94(17) . . . . ?
N1 C13 C14 C15 172.29(17) . . . . ?
N1 C1 C2 C3 -50.13(17) . . . . ?
C19 N2 C21 C23 -156.66(16) . . . . ?
C19 N4 C26 C28 -127.16(17) . . . . ?
C19 N4 C26 C27 107.23(18) . . . . ?
C19 N4 C29 C30 -60.0(2) . . . . ?
C19 N4 C29 C31 68.6(2) . . . . ?
C4 C3 C2 C1 132.20(17) . . . . ?
C21 N2 C19 Zr1 -172.1(2) . . . . ?
C21 N2 C19 O1 175.83(16) . . . . ?
C21 N2 C19 N4 -5.2(3) . . . . ?
C21 C23 C22 N3 61.71(18) . . . . ?
C26 N4 C19 Zr1 106.1(5) . . . . ?
C26 N4 C19 O1 165.97(15) . . . . ?
C26 N4 C19 N2 -12.9(3) . . . . ?
C26 N4 C29 C30 121.31(16) . . . . ?
C26 N4 C29 C31 -110.09(17) . . . . ?
C20 N3 C22 C23 153.25(16) . . . . ?
C20 N5 C32 C34 121.69(17) . . . . ?
C20 N5 C32 C33 -112.21(17) . . . . ?
C20 N5 C35 C37 -69.7(2) . . . . ?
C20 N5 C35 C36 59.8(2) . . . . ?
C7 C8 C9 C10 -0.4(3) . . . . ?
C7 C12 C11 C10 0.9(3) . . . . ?
C7 C1 C2 C3 -174.78(13) . . . . ?
C3 C4 C5 Zr1 52.79(14) . . . . ?
C32 N5 C20 Zr1 -105.3(6) . . . . ?
C32 N5 C20 O2 -162.57(15) . . . . ?
C32 N5 C20 N3 16.4(3) . . . . ?
C32 N5 C35 C37 106.36(17) . . . . ?
C32 N5 C35 C36 -124.13(16) . . . . ?
C22 N3 C20 Zr1 176.42(19) . . . . ?
C22 N3 C20 O2 -173.52(15) . . . . ?
C22 N3 C20 N5 7.5(3) . . . . ?
C13 N1 C1 C7 -59.79(19) . . . . ?
C13 N1 C1 C2 176.34(14) . . . . ?
C13 C18 C17 C16 -0.7(3) . . . . ?
C29 N4 C19 Zr1 -72.5(6) . . . . ?
C29 N4 C19 O1 -12.6(2) . . . . ?
C29 N4 C19 N2 168.46(17) . . . . ?
C29 N4 C26 C28 51.5(2) . . . . ?
C29 N4 C26 C27 -74.11(18) . . . . ?
C8 C7 C12 C11 -1.5(3) . . . . ?
C8 C7 C1 N1 -46.6(2) . . . . ?
C8 C7 C1 C2 74.5(2) . . . . ?
C25 C23 C22 N3 -62.20(18) . . . . ?
C12 C7 C8 C9 1.2(3) . . . . ?
C12 C7 C1 N1 135.36(17) . . . . ?
C12 C7 C1 C2 -103.55(19) . . . . ?
C18 C13 C14 C15 -4.6(3) . . . . ?
C18 C17 C16 C15 -1.7(3) . . . . ?
C1 N1 C13 C18 -36.0(2) . . . . ?
C1 N1 C13 C14 147.30(16) . . . . ?
C1 C7 C8 C9 -176.84(17) . . . . ?
C1 C7 C12 C11 176.57(17) . . . . ?
C24 C23 C22 N3 178.17(14) . . . . ?
C35 N5 C20 Zr1 70.5(7) . . . . ?
C35 N5 C20 O2 13.2(2) . . . . ?
C35 N5 C20 N3 -167.89(17) . . . . ?
C35 N5 C32 C34 -54.2(2) . . . . ?
C35 N5 C32 C33 71.91(18) . . . . ?
C11 C10 C9 C8 -0.2(3) . . . . ?
C9 C10 C11 C12 -0.1(3) . . . . ?
C5 C4 C3 Zr1 -50.32(14) . . . . ?
C5 C4 C3 C2 -153.85(16) . . . . ?
C6 C4 C3 Zr1 117.85(15) . . . . ?
C6 C4 C3 C2 14.3(3) . . . . ?
C6 C4 C5 Zr1 -115.68(14) . . . . ?
C14 C13 C18 C17 3.8(3) . . . . ?
C14 C15 C16 C17 0.9(3) . . . . ?
C16 C15 C14 C13 2.4(3) . . . . ?
